data_7005980
loop_
_publ_author_name
'Anderson, Travis M.'
'Rodriguez, Mark A.'
'Bonhomme, Fran\,cois'
'Bixler, Joel N.'
'Alam, Todd M.'
'Nyman, May'

_publ_section_title
;
 An aqueous route to [Ta6O19]8- and solid-state studies of
 isostructural niobium and tantalum oxide complexes.
;
_journal_issue 40
_journal_name_full 'Dalton transactions (Cambridge, England : 2003)'
_journal_page_first 4517
_journal_page_last 4522
_journal_paper_doi 10.1039/b707636c
_journal_year 2007
_chemical_formula_moiety 'O19 Ta6, 8(Na), 15(H2O)'
_chemical_formula_sum 'H30 Na8 O34 Ta6'
_chemical_formula_weight 1843.86
_chemical_name_common 'octasodium hexatantalate'
_chemical_name_systematic
;
?
;
_space_group_IT_number 58
_symmetry_cell_setting orthorhombic
_symmetry_Int_Tables_number 58
_symmetry_space_group_name_Hall '-P 2n 2'
_symmetry_space_group_name_H-M 'P m n n'
_atom_sites_solution_hydrogens geom
_atom_sites_solution_primary direct
_atom_sites_solution_secondary difmap
_audit_creation_method SHELXL-97
_cell_angle_alpha 90.00
_cell_angle_beta 90.00
_cell_angle_gamma 90.00
_cell_formula_units_Z 2
_cell_length_a 10.0215(16)
_cell_length_b 12.007(2)
_cell_length_c 12.761(2)
_cell_measurement_temperature 173(2)
_cell_volume 1535.5(4)
_computing_cell_refinement 'SMART 5.054 (Bruker, 1998)'
_computing_data_collection 'SMART 5.054 (Bruker, 1998)'
_computing_data_reduction 'SAINT+ 6.22 (Bruker, 2001)'
_computing_molecular_graphics 'SHELXTL 6.10 (Bruker, 2000)'
_computing_publication_material 'SHELXTL 6.10 (Bruker, 2000)'
_computing_structure_refinement 'XSHELL 4.02 (Bruker, 2000)'
_computing_structure_solution SIR97
_diffrn_ambient_temperature 173(2)
_diffrn_measured_fraction_theta_full 0.957
_diffrn_measured_fraction_theta_max 0.957
_diffrn_measurement_device_type 'Bruker AXS Smart-CCD'
_diffrn_measurement_method 'omega and phi scans'
_diffrn_radiation_monochromator graphite
_diffrn_radiation_source 'fine-focus sealed tube'
_diffrn_radiation_type MoK\a
_diffrn_radiation_wavelength 0.71073
_diffrn_reflns_av_R_equivalents 0.0205
_diffrn_reflns_av_sigmaI/netI 0.0137
_diffrn_reflns_limit_h_max 13
_diffrn_reflns_limit_h_min -13
_diffrn_reflns_limit_k_max 15
_diffrn_reflns_limit_k_min -15
_diffrn_reflns_limit_l_max 15
_diffrn_reflns_limit_l_min -16
_diffrn_reflns_number 12014
_diffrn_reflns_theta_full 28.02
_diffrn_reflns_theta_max 28.02
_diffrn_reflns_theta_min 2.33
_exptl_absorpt_coefficient_mu 21.524
_exptl_absorpt_correction_T_max 0.4125
_exptl_absorpt_correction_T_min 0.0597
_exptl_absorpt_correction_type empirical
_exptl_absorpt_process_details 'SADABS (Sheldrick, 1999)'
_exptl_crystal_colour colorless
_exptl_crystal_density_diffrn 3.988
_exptl_crystal_density_method 'not measured'
_exptl_crystal_description needle
_exptl_crystal_F_000 1656
_exptl_crystal_size_max 0.30
_exptl_crystal_size_mid 0.05
_exptl_crystal_size_min 0.05
_refine_diff_density_max 2.143
_refine_diff_density_min -0.957
_refine_diff_density_rms 0.257
_refine_ls_extinction_method none
_refine_ls_goodness_of_fit_ref 1.142
_refine_ls_hydrogen_treatment mixed
_refine_ls_matrix_type full
_refine_ls_number_parameters 153
_refine_ls_number_reflns 1886
_refine_ls_number_restraints 6
_refine_ls_restrained_S_all 1.140
_refine_ls_R_factor_all 0.0198
_refine_ls_R_factor_gt 0.0189
_refine_ls_shift/su_max 0.001
_refine_ls_shift/su_mean 0.000
_refine_ls_structure_factor_coef Fsqd
_refine_ls_weighting_details 'calc w=1/[\s^2^(Fo^2^)+(0.0336P)^2^+8.2753P] where P=(Fo^2^+2Fc^2^)/3'
_refine_ls_weighting_scheme calc
_refine_ls_wR_factor_gt 0.0499
_refine_ls_wR_factor_ref 0.0503
_reflns_number_gt 1825
_reflns_number_total 1886
_reflns_threshold_expression >2sigma(I)
_cod_data_source_file b707636c.txt
_cod_data_source_block na8ta6
_cod_depositor_comments
;

2023-11-21
Z value and formula fixed to values more according to usual
chemical conventions.                 miguel
;
_cod_original_formula_sum 'H60 Na16 O68 Ta12'
_cod_original_formula_weight 3687.72
_cod_original_formula_moiety '2 (O19 Ta6), 16(Na), 30(H2O)'
_cod_original_formula_units_Z 1
_cod_database_code 7005980

loop_
_symmetry_equiv_pos_as_xyz
'x, y, z'
'-x+1/2, -y+1/2, z+1/2'
'x, -y, -z'
'-x+1/2, y+1/2, -z+1/2'
'-x, -y, -z'
'x-1/2, y-1/2, -z-1/2'
'-x, y, z'
'x-1/2, -y-1/2, z-1/2'

loop_
_atom_site_label
_atom_site_type_symbol
_atom_site_fract_x
_atom_site_fract_y
_atom_site_fract_z
_atom_site_U_iso_or_equiv
_atom_site_adp_type
_atom_site_occupancy
_atom_site_symmetry_multiplicity
_atom_site_calc_flag
_atom_site_refinement_flags
_atom_site_disorder_assembly
_atom_site_disorder_group
Na1 Na 0.5000 0.7319(2) 0.2415(2) 0.0162(5) Uani 1 2 d S . .
Na2 Na 0.5000 0.0026(2) 0.19575(19) 0.0193(5) Uani 1 2 d S . .
Na3 Na 0.5000 0.2200(2) 0.3473(2) 0.0163(5) Uani 1 2 d S . .
Na4 Na 0.5000 0.5000 0.5000 0.0267(8) Uani 1 4 d S . .
Na5 Na 0.6347(9) 0.8953(7) 0.9901(7) 0.0297(17) Uani 0.25 1 d P . .
Ta1 Ta 0.666537(16) 0.636040(14) 0.026786(12) 0.00935(7) Uani 1 1 d . . .
Ta2 Ta 0.5000 0.459106(18) 0.184077(17) 0.00888(8) Uani 1 2 d S . .
O1 O 0.5000 0.5000 0.0000 0.0104(11) Uani 1 4 d S . .
O2 O 0.5000 0.4203(4) 0.3194(3) 0.0145(9) Uani 1 2 d S . .
O3 O 0.7739(4) 0.5000 0.0000 0.0115(8) Uani 1 2 d S . .
O4 O 0.7929(3) 0.7410(2) 0.0495(2) 0.0146(6) Uani 1 1 d . . .
O5 O 0.6350(3) 0.5811(2) 0.1716(2) 0.0098(5) Uani 1 1 d . . .
O6 O 0.6387(3) 0.3566(2) 0.1269(2) 0.0110(6) Uani 1 1 d . . .
O7 O 0.5000 0.7242(3) 0.0428(3) 0.0114(8) Uani 1 2 d S . .
O10 O 0.5000 0.0205(4) 0.3757(3) 0.0177(9) Uani 1 2 d S . .
O11 O 0.5000 0.6983(4) 0.4201(4) 0.0258(11) Uani 1 2 d S . .
O12 O 0.6569(3) 0.1446(3) 0.2022(3) 0.0238(8) Uani 1 1 d D . .
O13 O 0.6686(3) 0.8659(3) 0.2144(3) 0.0195(8) Uani 1 1 d D . .
O14 O 0.7196(8) 0.5324(6) 0.4812(6) 0.033(2) Uani 0.50 1 d P . .
O15 O 0.5000 0.0419(8) 0.9966(9) 0.034(3) Uani 0.50 2 d SP . .
H12A H 0.670(6) 0.206(3) 0.175(5) 0.052(11) Uiso 1 1 d D . .
H12B H 0.723(5) 0.131(5) 0.241(5) 0.052(11) Uiso 1 1 d D . .
H13A H 0.722(5) 0.882(5) 0.262(4) 0.052(11) Uiso 1 1 d D . .
H13B H 0.712(5) 0.827(5) 0.172(4) 0.052(11) Uiso 1 1 d D . .

loop_
_atom_site_aniso_label
_atom_site_aniso_U_11
_atom_site_aniso_U_22
_atom_site_aniso_U_33
_atom_site_aniso_U_23
_atom_site_aniso_U_13
_atom_site_aniso_U_12
Na1 0.0178(12) 0.0136(11) 0.0173(12) -0.0024(9) 0.000 0.000
Na2 0.0141(12) 0.0197(13) 0.0240(13) -0.0039(11) 0.000 0.000
Na3 0.0132(11) 0.0156(12) 0.0202(12) 0.0006(10) 0.000 0.000
Na4 0.0170(18) 0.027(2) 0.036(2) 0.0019(18) 0.000 0.000
Na5 0.039(5) 0.023(4) 0.026(4) 0.000(4) 0.000(4) 0.006(4)
Ta1 0.00658(10) 0.00977(11) 0.01171(11) -0.00048(5) 0.00019(5) -0.00157(5)
Ta2 0.00685(12) 0.00870(13) 0.01110(13) 0.00060(7) 0.000 0.000
O1 0.007(3) 0.009(3) 0.016(3) 0.000(2) 0.000 0.000
O2 0.015(2) 0.014(2) 0.015(2) -0.0008(16) 0.000 0.000
O3 0.0069(19) 0.014(2) 0.0139(18) 0.0013(16) 0.000 0.000
O4 0.0127(14) 0.0144(15) 0.0166(14) -0.0018(12) 0.0002(12) -0.0043(12)
O5 0.0084(12) 0.0103(13) 0.0106(13) -0.0005(10) -0.0007(10) -0.0007(11)
O6 0.0089(13) 0.0105(14) 0.0134(15) 0.0014(10) -0.0023(11) 0.0010(10)
O7 0.013(2) 0.0076(19) 0.014(2) -0.0016(15) 0.000 0.000
O10 0.012(2) 0.023(2) 0.017(2) 0.0006(18) 0.000 0.000
O11 0.018(2) 0.039(3) 0.020(2) -0.009(2) 0.000 0.000
O12 0.0182(18) 0.0189(18) 0.034(2) 0.0100(15) -0.0104(14) -0.0074(12)
O13 0.0134(17) 0.0191(18) 0.026(2) -0.0076(13) -0.0048(13) 0.0034(11)
O14 0.029(4) 0.043(6) 0.027(5) -0.012(3) -0.005(3) 0.025(3)
O15 0.066(8) 0.016(5) 0.019(5) 0.000(4) 0.000 0.000

loop_
_atom_type_symbol
_atom_type_description
_atom_type_scat_dispersion_real
_atom_type_scat_dispersion_imag
_atom_type_scat_source
H H 0.0000 0.0000 'International Tables Vol C Tables 4.2.6.8 and 6.1.1.4'
Na Na 0.0362 0.0249 'International Tables Vol C Tables 4.2.6.8 and 6.1.1.4'
O O 0.0106 0.0060 'International Tables Vol C Tables 4.2.6.8 and 6.1.1.4'
Ta Ta -0.7052 6.5227 'International Tables Vol C Tables 4.2.6.8 and 6.1.1.4'

loop_
_geom_angle_atom_site_label_1
_geom_angle_atom_site_label_2
_geom_angle_atom_site_label_3
_geom_angle
_geom_angle_site_symmetry_1
_geom_angle_site_symmetry_3
_geom_angle_publ_flag
O11 Na1 O13 105.25(15) . . ?
O11 Na1 O13 105.25(15) . 7_655 ?
O13 Na1 O13 91.51(17) . 7_655 ?
O11 Na1 O5 103.41(15) . 7_655 ?
O13 Na1 O5 148.57(16) . 7_655 ?
O13 Na1 O5 93.18(11) 7_655 7_655 ?
O11 Na1 Na2 110.21(16) . 1_565 ?
O13 Na1 Na2 45.79(8) . 1_565 ?
O13 Na1 Na2 45.79(8) 7_655 1_565 ?
O5 Na1 Na2 131.94(10) 7_655 1_565 ?
O11 Na1 Ta1 137.13(11) . 7_655 ?
O13 Na1 Ta1 117.59(13) . 7_655 ?
O13 Na1 Ta1 76.21(10) 7_655 7_655 ?
O5 Na1 Ta1 34.98(7) 7_655 7_655 ?
Na2 Na1 Ta1 100.96(7) 1_565 7_655 ?
O11 Na1 Ta1 137.13(11) . . ?
O13 Na1 Ta1 76.21(10) . . ?
O13 Na1 Ta1 117.59(13) 7_655 . ?
O5 Na1 Ta1 74.10(9) 7_655 . ?
Na2 Na1 Ta1 100.96(7) 1_565 . ?
Ta1 Na1 Ta1 58.63(4) 7_655 . ?
O11 Na1 Na5 151.18(18) . 7_654 ?
O13 Na1 Na5 77.83(17) . 7_654 ?
O13 Na1 Na5 45.99(17) 7_655 7_654 ?
O5 Na1 Na5 83.28(15) 7_655 7_654 ?
Na2 Na1 Na5 51.29(14) 1_565 7_654 ?
Ta1 Na1 Na5 49.83(13) 7_655 7_654 ?
Ta1 Na1 Na5 71.69(14) . 7_654 ?
O11 Na1 Na5 151.17(18) . 1_554 ?
O13 Na1 Na5 45.99(17) . 1_554 ?
O13 Na1 Na5 77.83(17) 7_655 1_554 ?
O5 Na1 Na5 105.03(17) 7_655 1_554 ?
Na2 Na1 Na5 51.29(14) 1_565 1_554 ?
Ta1 Na1 Na5 71.69(14) 7_655 1_554 ?
Ta1 Na1 Na5 49.83(13) . 1_554 ?
Na5 Na1 Na5 39.5(3) 7_654 1_554 ?
O11 Na1 H13B 114.8(12) . . ?
O13 Na1 H13B 18.9(8) . . ?
O13 Na1 H13B 103.7(13) 7_655 . ?
O5 Na1 H13B 131.6(8) 7_655 . ?
Na2 Na1 H13B 60.0(12) 1_565 . ?
Ta1 Na1 H13B 106.0(11) 7_655 . ?
Ta1 Na1 H13B 57.8(7) . . ?
Na5 Na1 H13B 77.4(14) 7_654 . ?
Na5 Na1 H13B 39.1(14) 1_554 . ?
O10 Na2 O12 84.06(15) . . ?
O10 Na2 O12 84.06(15) . 7_655 ?
O12 Na2 O12 85.3(2) . 7_655 ?
O10 Na2 O13 87.96(14) . 7_645 ?
O12 Na2 O13 171.60(18) . 7_645 ?
O12 Na2 O13 91.27(12) 7_655 7_645 ?
O10 Na2 O13 87.96(14) . 1_545 ?
O12 Na2 O13 91.27(12) . 1_545 ?
O12 Na2 O13 171.60(18) 7_655 1_545 ?
O13 Na2 O13 91.05(18) 7_645 1_545 ?
O10 Na2 O15 173.1(3) . 5_656 ?
O12 Na2 O15 101.0(2) . 5_656 ?
O12 Na2 O15 101.0(2) 7_655 5_656 ?
O13 Na2 O15 87.18(19) 7_645 5_656 ?
O13 Na2 O15 87.18(19) 1_545 5_656 ?
O10 Na2 O15 164.2(3) . 1_554 ?
O12 Na2 O15 84.3(2) . 1_554 ?
O12 Na2 O15 84.3(2) 7_655 1_554 ?
O13 Na2 O15 103.02(19) 7_645 1_554 ?
O13 Na2 O15 103.02(19) 1_545 1_554 ?
O15 Na2 O15 22.8(4) 5_656 1_554 ?
O10 Na2 Na5 138.7(2) . 5_666 ?
O12 Na2 Na5 91.9(2) . 5_666 ?
O12 Na2 Na5 54.6(2) 7_655 5_666 ?
O13 Na2 Na5 92.4(2) 7_645 5_666 ?
O13 Na2 Na5 133.3(2) 1_545 5_666 ?
O15 Na2 Na5 46.6(2) 5_656 5_666 ?
O15 Na2 Na5 31.3(2) 1_554 5_666 ?
O10 Na2 Na5 138.7(2) . 3_566 ?
O12 Na2 Na5 54.6(2) . 3_566 ?
O12 Na2 Na5 91.9(2) 7_655 3_566 ?
O13 Na2 Na5 133.3(2) 7_645 3_566 ?
O13 Na2 Na5 92.4(2) 1_545 3_566 ?
O15 Na2 Na5 46.6(2) 5_656 3_566 ?
O15 Na2 Na5 31.3(2) 1_554 3_566 ?
Na5 Na2 Na5 53.6(4) 5_666 3_566 ?
O10 Na2 Na5 148.06(19) . 7_644 ?
O12 Na2 Na5 127.4(2) . 7_644 ?
O12 Na2 Na5 92.2(2) 7_655 7_644 ?
O13 Na2 Na5 60.36(19) 7_645 7_644 ?
O13 Na2 Na5 96.0(2) 1_545 7_644 ?
O15 Na2 Na5 28.18(19) 5_656 7_644 ?
O15 Na2 Na5 43.3(2) 1_554 7_644 ?
Na5 Na2 Na5 47.8(3) 5_666 7_644 ?
Na5 Na2 Na5 73.0(3) 3_566 7_644 ?
O10 Na2 Na5 148.06(19) . 1_544 ?
O12 Na2 Na5 92.2(2) . 1_544 ?
O12 Na2 Na5 127.4(2) 7_655 1_544 ?
O13 Na2 Na5 96.0(2) 7_645 1_544 ?
O13 Na2 Na5 60.36(19) 1_545 1_544 ?
O15 Na2 Na5 28.18(19) 5_656 1_544 ?
O15 Na2 Na5 43.3(2) 1_554 1_544 ?
Na5 Na2 Na5 73.0(3) 5_666 1_544 ?
Na5 Na2 Na5 47.8(3) 3_566 1_544 ?
Na5 Na2 Na5 49.6(3) 7_644 1_544 ?
O10 Na2 Na3 48.12(14) . . ?
O12 Na2 Na3 52.32(12) . . ?
O12 Na2 Na3 52.32(12) 7_655 . ?
O13 Na2 Na3 119.81(11) 7_645 . ?
O13 Na2 Na3 119.81(11) 1_545 . ?
O15 Na2 Na3 138.8(2) 5_656 . ?
O15 Na2 Na3 116.0(2) 1_554 . ?
Na5 Na2 Na3 98.22(19) 5_666 . ?
Na5 Na2 Na3 98.22(19) 3_566 . ?
Na5 Na2 Na3 143.78(18) 7_644 . ?
Na5 Na2 Na3 143.78(18) 1_544 . ?
O10 Na3 O2 179.84(19) . . ?
O10 Na3 O4 91.21(11) . 4_645 ?
O2 Na3 O4 88.71(11) . 4_645 ?
O10 Na3 O4 91.21(11) . 6_556 ?
O2 Na3 O4 88.71(11) . 6_556 ?
O4 Na3 O4 114.30(17) 4_645 6_556 ?
O10 Na3 O12 76.20(13) . 7_655 ?
O2 Na3 O12 103.93(13) . 7_655 ?
O4 Na3 O12 157.76(13) 4_645 7_655 ?
O4 Na3 O12 84.65(11) 6_556 7_655 ?
O10 Na3 O12 76.20(13) . . ?
O2 Na3 O12 103.93(13) . . ?
O4 Na3 O12 84.65(11) 4_645 . ?
O4 Na3 O12 157.76(13) 6_556 . ?
O12 Na3 O12 74.65(17) 7_655 . ?
O10 Na3 Na2 45.14(12) . . ?
O2 Na3 Na2 135.02(14) . . ?
O4 Na3 Na2 113.52(9) 4_645 . ?
O4 Na3 Na2 113.52(9) 6_556 . ?
O12 Na3 Na2 45.09(9) 7_655 . ?
O12 Na3 Na2 45.09(9) . . ?
O10 Na3 Ta2 152.63(15) . . ?
O2 Na3 Ta2 27.53(10) . . ?
O4 Na3 Ta2 103.33(9) 4_645 . ?
O4 Na3 Ta2 103.33(9) 6_556 . ?
O12 Na3 Ta2 82.13(10) 7_655 . ?
O12 Na3 Ta2 82.13(10) . . ?
Na2 Na3 Ta2 107.49(9) . . ?
O10 Na3 Na4 141.32(14) . . ?
O2 Na3 Na4 38.53(10) . . ?
O4 Na3 Na4 69.19(9) 4_645 . ?
O4 Na3 Na4 69.19(9) 6_556 . ?
O12 Na3 Na4 131.33(9) 7_655 . ?
O12 Na3 Na4 131.33(9) . . ?
Na2 Na3 Na4 173.55(10) . . ?
Ta2 Na3 Na4 66.06(4) . . ?
O14 Na4 O14 156.6(4) . 7_655 ?
O14 Na4 O14 180.0 . 5_666 ?
O14 Na4 O14 23.4(4) 7_655 5_666 ?
O14 Na4 O14 23.4(4) . 3_566 ?
O14 Na4 O14 180.000(1) 7_655 3_566 ?
O14 Na4 O14 156.6(4) 5_666 3_566 ?
O14 Na4 O2 91.9(2) . 5_666 ?
O14 Na4 O2 91.9(2) 7_655 5_666 ?
O14 Na4 O2 88.1(2) 5_666 5_666 ?
O14 Na4 O2 88.1(2) 3_566 5_666 ?
O14 Na4 O11 78.41(18) . . ?
O14 Na4 O11 78.41(18) 7_655 . ?
O14 Na4 O11 101.59(18) 5_666 . ?
O14 Na4 O11 101.59(18) 3_566 . ?
O2 Na4 O11 90.64(14) 5_666 . ?
O14 Na4 O11 101.59(18) . 5_666 ?
O14 Na4 O11 101.59(18) 7_655 5_666 ?
O14 Na4 O11 78.41(18) 5_666 5_666 ?
O14 Na4 O11 78.41(18) 3_566 5_666 ?
O2 Na4 O11 89.36(14) 5_666 5_666 ?
O11 Na4 O11 180.0 . 5_666 ?
O14 Na4 Na5 9.9(2) . 2_664 ?
O14 Na4 Na5 150.0(2) 7_655 2_664 ?
O14 Na4 Na5 170.1(2) 5_666 2_664 ?
O14 Na4 Na5 30.0(2) 3_566 2_664 ?
O2 Na4 Na5 84.59(14) 5_666 2_664 ?
O11 Na4 Na5 71.87(13) . 2_664 ?
O11 Na4 Na5 108.13(13) 5_666 2_664 ?
O14 Na4 Na5 170.1(2) . 6_557 ?
O14 Na4 Na5 30.0(2) 7_655 6_557 ?
O14 Na4 Na5 9.9(2) 5_666 6_557 ?
O14 Na4 Na5 150.0(2) 3_566 6_557 ?
O2 Na4 Na5 95.41(14) 5_666 6_557 ?
O11 Na4 Na5 108.13(13) . 6_557 ?
O11 Na4 Na5 71.87(13) 5_666 6_557 ?
Na5 Na4 Na5 180.0 2_664 6_557 ?
O14 Na4 Na5 150.0(2) . 8_575 ?
O14 Na4 Na5 9.9(2) 7_655 8_575 ?
O14 Na4 Na5 30.0(2) 5_666 8_575 ?
O14 Na4 Na5 170.1(2) 3_566 8_575 ?
O2 Na4 Na5 84.59(14) 5_666 8_575 ?
O11 Na4 Na5 71.87(13) . 8_575 ?
O11 Na4 Na5 108.13(13) 5_666 8_575 ?
Na5 Na4 Na5 141.9(3) 2_664 8_575 ?
Na5 Na4 Na5 38.1(3) 6_557 8_575 ?
O14 Na4 Na5 30.0(2) . 4_646 ?
O14 Na4 Na5 170.1(2) 7_655 4_646 ?
O14 Na4 Na5 150.0(2) 5_666 4_646 ?
O14 Na4 Na5 9.9(2) 3_566 4_646 ?
O2 Na4 Na5 95.41(14) 5_666 4_646 ?
O11 Na4 Na5 108.13(13) . 4_646 ?
O11 Na4 Na5 71.87(13) 5_666 4_646 ?
Na5 Na4 Na5 38.1(3) 2_664 4_646 ?
Na5 Na4 Na5 141.9(3) 6_557 4_646 ?
Na5 Na4 Na5 180.0(3) 8_575 4_646 ?
O14 Na4 Na3 84.5(2) . 5_666 ?
O14 Na4 Na3 84.5(2) 7_655 5_666 ?
O14 Na4 Na3 95.5(2) 5_666 5_666 ?
O14 Na4 Na3 95.5(2) 3_566 5_666 ?
O2 Na4 Na3 37.37(11) 5_666 5_666 ?
O11 Na4 Na3 53.27(11) . 5_666 ?
O11 Na4 Na3 126.73(11) 5_666 5_666 ?
Na5 Na4 Na3 74.66(13) 2_664 5_666 ?
Na5 Na4 Na3 105.34(13) 6_557 5_666 ?
Na5 Na4 Na3 74.66(13) 8_575 5_666 ?
Na5 Na4 Na3 105.34(13) 4_646 5_666 ?
O15 Na5 O14 120.3(7) 5_667 2_665 ?
O15 Na5 O15 23.6(5) 5_667 1_565 ?
O14 Na5 O15 96.9(5) 2_665 1_565 ?
O15 Na5 O14 101.1(6) 5_667 4_656 ?
O14 Na5 O14 22.1(4) 2_665 4_656 ?
O15 Na5 O14 78.9(4) 1_565 4_656 ?
O15 Na5 O12 106.0(6) 5_667 3_566 ?
O14 Na5 O12 87.5(5) 2_665 3_566 ?
O15 Na5 O12 104.0(5) 1_565 3_566 ?
O14 Na5 O12 104.1(4) 4_656 3_566 ?
O15 Na5 Na5 60.5(5) 5_667 3_577 ?
O14 Na5 Na5 60.0(4) 2_665 3_577 ?
O15 Na5 Na5 37.6(3) 1_565 3_577 ?
O14 Na5 Na5 41.4(3) 4_656 3_577 ?
O12 Na5 Na5 106.7(5) 3_566 3_577 ?
O15 Na5 O7 84.4(5) 5_667 1_556 ?
O14 Na5 O7 152.0(5) 2_665 1_556 ?
O15 Na5 O7 107.9(4) 1_565 1_556 ?
O14 Na5 O7 153.9(5) 4_656 1_556 ?
O12 Na5 O7 98.7(3) 3_566 1_556 ?
Na5 Na5 O7 140.9(4) 3_577 1_556 ?
O15 Na5 O4 149.1(7) 5_667 1_556 ?
O14 Na5 O4 81.8(4) 2_665 1_556 ?
O15 Na5 O4 160.4(5) 1_565 1_556 ?
O14 Na5 O4 94.6(4) 4_656 1_556 ?
O12 Na5 O4 95.5(3) 3_566 1_556 ?
Na5 Na5 O4 133.8(3) 3_577 1_556 ?
O7 Na5 O4 70.5(2) 1_556 1_556 ?
O15 Na5 Na5 29.8(5) 5_667 7_655 ?
O14 Na5 Na5 149.1(4) 2_665 7_655 ?
O15 Na5 Na5 52.5(3) 1_565 7_655 ?
O14 Na5 Na5 130.9(3) 4_656 7_655 ?
O12 Na5 Na5 95.1(2) 3_566 7_655 ?
Na5 Na5 Na5 90.000(3) 3_577 7_655 ?
O7 Na5 Na5 58.0(2) 1_556 7_655 ?
O4 Na5 Na5 128.4(2) 1_556 7_655 ?
O15 Na5 O13 93.0(6) 5_667 1_556 ?
O14 Na5 O13 91.6(4) 2_665 1_556 ?
O15 Na5 O13 97.5(4) 1_565 1_556 ?
O14 Na5 O13 81.5(3) 4_656 1_556 ?
O12 Na5 O13 158.4(4) 3_566 1_556 ?
Na5 Na5 O13 91.3(5) 3_577 1_556 ?
O7 Na5 O13 72.8(3) 1_556 1_556 ?
O4 Na5 O13 63.0(2) 1_556 1_556 ?
Na5 Na5 O13 96.7(2) 7_655 1_556 ?
O15 Na5 Na2 59.8(5) 5_667 5_666 ?
O14 Na5 Na2 97.2(4) 2_665 5_666 ?
O15 Na5 Na2 55.3(4) 1_565 5_666 ?
O14 Na5 Na2 97.1(4) 4_656 5_666 ?
O12 Na5 Na2 48.93(18) 3_566 5_666 ?
Na5 Na5 Na2 70.8(3) 3_577 5_666 ?
O7 Na5 Na2 107.5(3) 1_556 5_666 ?
O4 Na5 Na2 144.4(4) 1_556 5_666 ?
Na5 Na5 Na2 63.18(18) 7_655 5_666 ?
O13 Na5 Na2 152.1(3) 1_556 5_666 ?
O15 Na5 Ta1 123.2(6) 5_667 1_556 ?
O14 Na5 Ta1 115.2(5) 2_665 1_556 ?
O15 Na5 Ta1 146.7(4) 1_565 1_556 ?
O14 Na5 Ta1 129.5(4) 4_656 1_556 ?
O12 Na5 Ta1 87.0(3) 3_566 1_556 ?
Na5 Na5 Ta1 164.6(5) 3_577 1_556 ?
O7 Na5 Ta1 38.85(14) 1_556 1_556 ?
O4 Na5 Ta1 34.88(13) 1_556 1_556 ?
Na5 Na5 Ta1 95.79(17) 7_655 1_556 ?
O13 Na5 Ta1 73.9(2) 1_556 1_556 ?
Na2 Na5 Ta1 124.5(3) 5_666 1_556 ?
O4 Ta1 O6 103.05(13) . 3_565 ?
O4 Ta1 O3 102.78(14) . . ?
O6 Ta1 O3 86.70(8) 3_565 . ?
O4 Ta1 O7 101.57(14) . . ?
O6 Ta1 O7 87.71(15) 3_565 . ?
O3 Ta1 O7 155.65(13) . . ?
O4 Ta1 O5 101.13(13) . . ?
O6 Ta1 O5 155.81(11) 3_565 . ?
O3 Ta1 O5 88.47(8) . . ?
O7 Ta1 O5 86.98(15) . . ?
O4 Ta1 O1 178.99(10) . . ?
O6 Ta1 O1 77.78(8) 3_565 . ?
O3 Ta1 O1 77.80(9) . . ?
O7 Ta1 O1 77.85(10) . . ?
O5 Ta1 O1 78.03(8) . . ?
O4 Ta1 Na5 53.8(2) . 1_554 ?
O6 Ta1 Na5 78.21(18) 3_565 1_554 ?
O3 Ta1 Na5 146.99(19) . 1_554 ?
O7 Ta1 Na5 53.6(2) . 1_554 ?
O5 Ta1 Na5 116.60(18) . 1_554 ?
O1 Ta1 Na5 126.03(17) . 1_554 ?
O4 Ta1 Ta1 135.57(10) . 3_565 ?
O6 Ta1 Ta1 80.86(8) 3_565 3_565 ?
O3 Ta1 Ta1 32.80(9) . 3_565 ?
O7 Ta1 Ta1 122.85(10) . 3_565 ?
O5 Ta1 Ta1 82.29(8) . 3_565 ?
O1 Ta1 Ta1 45.002(8) . 3_565 ?
Na5 Ta1 Ta1 158.86(16) 1_554 3_565 ?
O4 Ta1 Ta1 134.41(10) . 7_655 ?
O6 Ta1 Ta1 81.93(8) 3_565 7_655 ?
O3 Ta1 Ta1 122.80(9) . 7_655 ?
O7 Ta1 Ta1 32.86(10) . 7_655 ?
O5 Ta1 Ta1 80.85(8) . 7_655 ?
O1 Ta1 Ta1 44.998(8) . 7_655 ?
Na5 Ta1 Ta1 84.21(17) 1_554 7_655 ?
Ta1 Ta1 Ta1 90.0 3_565 7_655 ?
O4 Ta1 Na1 88.78(10) . . ?
O6 Ta1 Na1 135.34(9) 3_565 . ?
O3 Ta1 Na1 132.95(4) . . ?
O7 Ta1 Na1 47.63(12) . . ?
O5 Ta1 Na1 44.48(9) . . ?
O1 Ta1 Na1 90.22(3) . . ?
Na5 Ta1 Na1 74.78(17) 1_554 . ?
Ta1 Ta1 Na1 119.67(4) 3_565 . ?
Ta1 Ta1 Na1 60.68(2) 7_655 . ?
O2 Ta2 O6 101.09(13) . 7_655 ?
O2 Ta2 O6 101.09(13) . . ?
O6 Ta2 O6 88.36(16) 7_655 . ?
O2 Ta2 O5 105.51(13) . . ?
O6 Ta2 O5 153.39(11) 7_655 . ?
O6 Ta2 O5 87.22(12) . . ?
O2 Ta2 O5 105.51(13) . 7_655 ?
O6 Ta2 O5 87.22(12) 7_655 7_655 ?
O6 Ta2 O5 153.39(11) . 7_655 ?
O5 Ta2 O5 85.09(16) . 7_655 ?
O2 Ta2 O1 176.72(14) . . ?
O6 Ta2 O1 76.61(8) 7_655 . ?
O6 Ta2 O1 76.61(8) . . ?
O5 Ta2 O1 76.84(8) . . ?
O5 Ta2 O1 76.84(8) 7_655 . ?
O2 Ta2 Na3 38.94(14) . . ?
O6 Ta2 Na3 73.47(9) 7_655 . ?
O6 Ta2 Na3 73.47(9) . . ?
O5 Ta2 Na3 129.75(8) . . ?
O5 Ta2 Na3 129.75(8) 7_655 . ?
O1 Ta2 Na3 137.78(4) . . ?
Ta1 O1 Ta1 180.0 . 5_665 ?
Ta1 O1 Ta1 90.004(15) . 7_655 ?
Ta1 O1 Ta1 89.996(15) 5_665 7_655 ?
Ta1 O1 Ta1 89.996(15) . 3_565 ?
Ta1 O1 Ta1 90.004(15) 5_665 3_565 ?
Ta1 O1 Ta1 180.0 7_655 3_565 ?
Ta1 O1 Ta2 90.009(7) . 5_665 ?
Ta1 O1 Ta2 89.991(7) 5_665 5_665 ?
Ta1 O1 Ta2 90.009(7) 7_655 5_665 ?
Ta1 O1 Ta2 89.991(7) 3_565 5_665 ?
Ta1 O1 Ta2 89.991(7) . . ?
Ta1 O1 Ta2 90.009(6) 5_665 . ?
Ta1 O1 Ta2 89.991(7) 7_655 . ?
Ta1 O1 Ta2 90.009(6) 3_565 . ?
Ta2 O1 Ta2 180.000(10) 5_665 . ?
Ta2 O2 Na3 113.5(2) . . ?
Ta1 O3 Ta1 114.40(18) 3_565 . ?
Ta1 O4 Na3 127.05(16) . 6_666 ?
Ta1 O4 Na5 91.3(2) . 1_554 ?
Na3 O4 Na5 138.9(2) 6_666 1_554 ?
Ta1 O5 Ta2 115.11(13) . . ?
Ta1 O6 Ta2 115.59(13) 3_565 . ?
Ta1 O7 Ta1 114.3(2) 7_655 . ?
Ta1 O7 Na5 147.9(3) 7_655 1_554 ?
Ta1 O7 Na5 87.6(2) . 1_554 ?
Ta1 O7 Na5 87.6(2) 7_655 7_654 ?
Ta1 O7 Na5 147.9(3) . 7_654 ?
Na5 O7 Na5 64.0(4) 1_554 7_654 ?
Na2 O10 Na3 86.74(18) . . ?
Na1 O11 Na4 123.2(2) . . ?
Na2 O12 Na5 76.4(2) . 3_566 ?
Na2 O12 Na3 82.58(13) . . ?
Na5 O12 Na3 135.3(3) 3_566 . ?
Na2 O12 H12A 138(4) . . ?
Na5 O12 H12A 77(5) 3_566 . ?
Na3 O12 H12A 95(5) . . ?
Na2 O12 H12B 114(4) . . ?
Na5 O12 H12B 127(5) 3_566 . ?
Na3 O12 H12B 97(5) . . ?
H12A O12 H12B 107(3) . . ?
Na1 O13 Na2 88.65(12) . 1_565 ?
Na1 O13 Na5 98.3(2) . 1_554 ?
Na2 O13 Na5 74.5(2) 1_565 1_554 ?
Na1 O13 H13A 121(5) . . ?
Na2 O13 H13A 112(4) 1_565 . ?
Na5 O13 H13A 140(5) 1_554 . ?
Na1 O13 H13B 95(5) . . ?
Na2 O13 H13B 133(5) 1_565 . ?
Na5 O13 H13B 59(5) 1_554 . ?
H13A O13 H13B 106(3) . . ?
O14 O14 Na5 113.5(5) 3_566 2_664 ?
O14 O14 Na5 44.4(5) 3_566 4_646 ?
Na5 O14 Na5 78.7(6) 2_664 4_646 ?
O14 O14 Na4 78.28(18) 3_566 . ?
Na5 O14 Na4 157.0(5) 2_664 . ?
Na5 O14 Na4 119.7(4) 4_646 . ?
O15 O15 Na5 118.3(5) 5_657 3_567 ?
O15 O15 Na5 118.3(5) 5_657 5_667 ?
Na5 O15 Na5 120.4(9) 3_567 5_667 ?
O15 O15 Na5 38.1(3) 5_657 7_645 ?
Na5 O15 Na5 156.4(5) 3_567 7_645 ?
Na5 O15 Na5 82.0(6) 5_667 7_645 ?
O15 O15 Na5 38.1(3) 5_657 1_545 ?
Na5 O15 Na5 82.0(6) 3_567 1_545 ?
Na5 O15 Na5 156.4(5) 5_667 1_545 ?
Na5 O15 Na5 74.9(6) 7_645 1_545 ?
O15 O15 Na2 82.7(13) 5_657 5_656 ?
Na5 O15 Na2 102.1(6) 3_567 5_656 ?
Na5 O15 Na2 102.1(6) 5_667 5_656 ?
Na5 O15 Na2 78.2(4) 7_645 5_656 ?
Na5 O15 Na2 78.2(4) 1_545 5_656 ?
O15 O15 Na2 74.5(13) 5_657 1_556 ?
Na5 O15 Na2 88.9(6) 3_567 1_556 ?
Na5 O15 Na2 88.9(6) 5_667 1_556 ?
Na5 O15 Na2 83.8(4) 7_645 1_556 ?
Na5 O15 Na2 83.8(4) 1_545 1_556 ?
Na2 O15 Na2 157.2(4) 5_656 1_556 ?

loop_
_geom_bond_atom_site_label_1
_geom_bond_atom_site_label_2
_geom_bond_distance
_geom_bond_site_symmetry_2
_geom_bond_publ_flag
Na1 O11 2.314(5) . ?
Na1 O13 2.359(4) . ?
Na1 O13 2.359(4) 7_655 ?
Na1 O5 2.429(3) 7_655 ?
Na1 Na2 3.303(4) 1_565 ?
Na1 Ta1 3.409(2) 7_655 ?
Na1 Ta1 3.409(2) . ?
Na1 Na5 3.996(9) 7_654 ?
Na1 Na5 3.996(9) 1_554 ?
Na1 H13B 2.58(7) . ?
Na2 O10 2.307(5) . ?
Na2 O12 2.320(4) . ?
Na2 O12 2.320(4) 7_655 ?
Na2 O13 2.368(4) 7_645 ?
Na2 O13 2.368(4) 1_545 ?
Na2 O15 2.512(12) 5_656 ?
Na2 O15 2.585(12) 1_554 ?
Na2 Na5 2.992(9) 5_666 ?
Na2 Na5 2.992(9) 3_566 ?
Na2 Na5 3.220(9) 7_644 ?
Na2 Na5 3.220(9) 1_544 ?
Na2 Na3 3.249(4) . ?
Na3 O10 2.423(5) . ?
Na3 O2 2.432(5) . ?
Na3 O4 2.470(3) 4_645 ?
Na3 O4 2.470(3) 6_556 ?
Na3 O12 2.593(5) 7_655 ?
Na3 O12 2.593(5) . ?
Na3 Ta2 3.547(3) . ?
Na3 Na4 3.886(3) . ?
Na4 O14 2.247(8) . ?
Na4 O14 2.247(8) 7_655 ?
Na4 O14 2.247(8) 5_666 ?
Na4 O14 2.247(8) 3_566 ?
Na4 O2 2.495(4) 5_666 ?
Na4 O11 2.590(5) . ?
Na4 O11 2.590(5) 5_666 ?
Na4 Na5 3.873(10) 2_664 ?
Na4 Na5 3.873(10) 6_557 ?
Na4 Na5 3.873(10) 8_575 ?
Na4 Na5 3.873(10) 4_646 ?
Na4 Na3 3.886(3) 5_666 ?
Na5 O15 1.555(10) 5_667 ?
Na5 O14 1.703(13) 2_665 ?
Na5 O15 2.219(12) 1_565 ?
Na5 O14 2.230(12) 4_656 ?
Na5 O12 2.510(10) 3_566 ?
Na5 Na5 2.526(18) 3_577 ?
Na5 O7 2.549(10) 1_556 ?
Na5 O4 2.554(9) 1_556 ?
Na5 Na5 2.700(19) 7_655 ?
Na5 O13 2.904(10) 1_556 ?
Na5 Na2 2.992(9) 5_666 ?
Na5 Ta1 3.164(9) 1_556 ?
Ta1 O4 1.810(3) . ?
Ta1 O6 1.983(3) 3_565 ?
Ta1 O3 1.985(2) . ?
Ta1 O7 1.987(2) . ?
Ta1 O5 1.988(3) . ?
Ta1 O1 2.3602(3) . ?
Ta1 Na5 3.164(9) 1_554 ?
Ta1 Ta1 3.3377(6) 3_565 ?
Ta1 Ta1 3.3379(6) 7_655 ?
Ta2 O2 1.788(4) . ?
Ta2 O6 1.995(3) 7_655 ?
Ta2 O6 1.995(3) . ?
Ta2 O5 2.001(3) . ?
Ta2 O5 2.001(3) 7_655 ?
Ta2 O1 2.3998(4) . ?
O1 Ta1 2.3602(3) 5_665 ?
O1 Ta1 2.3602(3) 7_655 ?
O1 Ta1 2.3602(3) 3_565 ?
O1 Ta2 2.3998(4) 5_665 ?
O3 Ta1 1.985(2) 3_565 ?
O4 Na3 2.470(3) 6_666 ?
O4 Na5 2.554(9) 1_554 ?
O6 Ta1 1.983(3) 3_565 ?
O7 Ta1 1.987(2) 7_655 ?
O7 Na5 2.549(10) 1_554 ?
O7 Na5 2.549(10) 7_654 ?
O12 Na5 2.510(10) 3_566 ?
O12 H12A 0.82(2) . ?
O12 H12B 0.84(2) . ?
O13 Na2 2.368(4) 1_565 ?
O13 Na5 2.904(10) 1_554 ?
O13 H13A 0.84(2) . ?
O13 H13B 0.84(2) . ?
O14 O14 0.913(15) 3_566 ?
O14 Na5 1.703(13) 2_664 ?
O14 Na5 2.230(11) 4_646 ?
O15 O15 1.010(19) 5_657 ?
O15 Na5 1.555(10) 3_567 ?
O15 Na5 1.555(10) 5_667 ?
O15 Na5 2.219(12) 7_645 ?
O15 Na5 2.219(12) 1_545 ?
O15 Na2 2.512(12) 5_656 ?
O15 Na2 2.585(12) 1_556 ?
